data_4133923
loop_
_publ_author_name
'Jin, Shengfei'
'Dang, Hang T.'
'Haug, Graham C.'
'He, Ru'
'Nguyen, Viet D.'
'Nguyen, Vu T.'
'Arman, Hadi D.'
'Schanze, Kirk S.'
'Larionov, Oleg V.'

_publ_section_title
;
 Visible Light-Induced Borylation of C-O, C-N, and C-X Bonds.
;
_journal_issue 3
_journal_name_full 'Journal of the American Chemical Society'
_journal_page_first 1603
_journal_page_last 1613
_journal_paper_doi 10.1021/jacs.9b12519
_journal_volume 142
_journal_year 2020
_chemical_formula_moiety 'C14 H19 B O4'
_chemical_formula_sum 'C14 H19 B O4'
_chemical_formula_weight 262.10
_space_group_crystal_system monoclinic
_space_group_IT_number 14
_space_group_name_Hall '-P 2ybc'
_space_group_name_H-M_alt 'P 1 21/c 1'
_atom_sites_solution_hydrogens geom
_atom_sites_solution_primary dual
_audit_creation_date 2019-06-19
_audit_creation_method
;
Olex2 1.2
(compiled 2018.05.29 svn.r3508 for OlexSys, GUI svn.r5506)
;
_cell_angle_alpha 90
_cell_angle_beta 94.048(2)
_cell_angle_gamma 90
_cell_formula_units_Z 4
_cell_length_a 5.8375(2)
_cell_length_b 17.0381(4)
_cell_length_c 13.9958(4)
_cell_measurement_reflns_used 7722
_cell_measurement_temperature 98(2)
_cell_measurement_theta_max 29.3480
_cell_measurement_theta_min 2.7790
_cell_volume 1388.55(7)
_computing_cell_refinement 'CrysAlisPro 1.171.40.54a (Rigaku OD, 2019)'
_computing_data_collection 'CrysAlisPro 1.171.40.54a (Rigaku OD, 2019)'
_computing_data_reduction 'CrysAlisPro 1.171.40.54a (Rigaku OD, 2019)'
_computing_molecular_graphics 'Olex2 (Dolomanov et al., 2009)'
_computing_publication_material 'Olex2 (Dolomanov et al., 2009)'
_computing_structure_refinement 'ShelXL (Sheldrick, 2015)'
_computing_structure_solution 'ShelXT (Sheldrick, 2015)'
_diffrn_ambient_temperature 98(2)
_diffrn_detector 'CCD plate'
_diffrn_measured_fraction_theta_full 1.000
_diffrn_measured_fraction_theta_max 1.000
_diffrn_measurement_details
;
List of Runs (angles in degrees, time in seconds):

  # Type    Start    End  Width  t~exp~   \w     \q     \k     \f   Frames
--------------------------------------------------------------------------
  1  \w    -97.00  18.00   1.00    7.50    --   -7.70 -38.00 -90.00  115
  2  \w    -97.00  23.00   1.00    7.50    --   -7.70 -57.00   0.00  120
  3  \w    -41.00  82.00   1.00    7.50    --   -7.70  72.00  30.00  123
  4  \w    -41.00  82.00   1.00    7.50    --   -7.70  72.00 150.00  123
  5  \w    -97.00 -54.00   1.00    7.50    --   -7.70 -57.00 150.00   43
  6  \w    -38.00  82.00   1.00    7.50    --   -7.70  57.00 -90.00  120
;
_diffrn_measurement_device 'four-circle diffractometer'
_diffrn_measurement_device_type 'XtaLAB AFC12 (RCD3): Kappa single'
_diffrn_measurement_method '\w scans'
_diffrn_orient_matrix_type 'CrysAlisPro convention (1999,Acta A55,543-557)'
_diffrn_orient_matrix_UB_11 0.0201513000
_diffrn_orient_matrix_UB_12 -0.0410265000
_diffrn_orient_matrix_UB_13 0.0025248000
_diffrn_orient_matrix_UB_21 -0.0346363000
_diffrn_orient_matrix_UB_22 -0.0035307000
_diffrn_orient_matrix_UB_23 -0.0494159000
_diffrn_orient_matrix_UB_31 0.1150332000
_diffrn_orient_matrix_UB_32 0.0061181000
_diffrn_orient_matrix_UB_33 -0.0115287000
_diffrn_radiation_monochromator mirror
_diffrn_radiation_probe x-ray
_diffrn_radiation_type MoK\a
_diffrn_radiation_wavelength 0.71073
_diffrn_reflns_av_R_equivalents 0.0311
_diffrn_reflns_av_unetI/netI 0.0134
_diffrn_reflns_Laue_measured_fraction_full 1.000
_diffrn_reflns_Laue_measured_fraction_max 1.000
_diffrn_reflns_limit_h_max 7
_diffrn_reflns_limit_h_min -7
_diffrn_reflns_limit_k_max 21
_diffrn_reflns_limit_k_min -21
_diffrn_reflns_limit_l_max 17
_diffrn_reflns_limit_l_min -17
_diffrn_reflns_number 25808
_diffrn_reflns_point_group_measured_fraction_full 1.000
_diffrn_reflns_point_group_measured_fraction_max 1.000
_diffrn_reflns_theta_full 25.242
_diffrn_reflns_theta_max 26.000
_diffrn_reflns_theta_min 2.391
_diffrn_source 'Rotating-anode X-ray tube'
_diffrn_source_type 'Rigaku (Mo) X-ray Source'
_exptl_absorpt_coefficient_mu 0.089
_exptl_absorpt_correction_T_max 1.00000
_exptl_absorpt_correction_T_min 0.95786
_exptl_absorpt_correction_type multi-scan
_exptl_absorpt_process_details
;
CrysAlisPro 1.171.40.54a (Rigaku Oxford Diffraction, 2019)
Empirical absorption correction using spherical harmonics,
 implemented in SCALE3 ABSPACK scaling algorithm.
;
_exptl_crystal_colour 'clear colourless'
_exptl_crystal_colour_lustre clear
_exptl_crystal_colour_primary colourless
_exptl_crystal_density_diffrn 1.254
_exptl_crystal_description plate
_exptl_crystal_F_000 560
_exptl_crystal_size_max 0.3
_exptl_crystal_size_mid 0.15
_exptl_crystal_size_min 0.1
_refine_diff_density_max 0.233
_refine_diff_density_min -0.195
_refine_diff_density_rms 0.034
_refine_ls_extinction_method none
_refine_ls_goodness_of_fit_ref 1.019
_refine_ls_hydrogen_treatment constr
_refine_ls_matrix_type full
_refine_ls_number_parameters 175
_refine_ls_number_reflns 2731
_refine_ls_number_restraints 0
_refine_ls_restrained_S_all 1.019
_refine_ls_R_factor_all 0.0433
_refine_ls_R_factor_gt 0.0427
_refine_ls_shift/su_max 0.000
_refine_ls_shift/su_mean 0.000
_refine_ls_structure_factor_coef Fsqd
_refine_ls_weighting_details 'w=1/[\s^2^(Fo^2^)+(0.0483P)^2^+0.7000P] where P=(Fo^2^+2Fc^2^)/3'
_refine_ls_weighting_scheme calc
_refine_ls_wR_factor_gt 0.1050
_refine_ls_wR_factor_ref 0.1055
_reflns_Friedel_coverage 0.000
_reflns_number_gt 2696
_reflns_number_total 2731
_reflns_threshold_expression 'I > 2\s(I)'
_cod_data_source_file cd1879.cif
_cod_data_source_block cd1879
_cod_depositor_comments 'Adding full bibliography for 4133912--4133933.cif.'
_cod_database_code 4133923
_shelx_shelxl_version_number 2016/6
_chemical_oxdiff_formula B1O4C20H20
_chemical_oxdiff_usercomment 'BNP COOET'
_shelx_space_group_comment
;
The symmetry employed for this shelxl refinement is uniquely defined
by the following loop, which should always be used as a source of
symmetry information in preference to the above space-group names.
They are only intended as comments.
;
_shelx_estimated_absorpt_t_max 0.991
_shelx_estimated_absorpt_t_min 0.974
_reflns_odcompleteness_completeness 99.90
_reflns_odcompleteness_iscentric 1
_reflns_odcompleteness_theta 26.32
_olex2_refinement_description
;
1. Fixed Uiso
 At 1.2 times of:
  All C(H) groups, All C(H,H) groups
 At 1.5 times of:
  All C(H,H,H) groups
2.a Secondary CH2 refined with riding coordinates:
 C1(H1A,H1B), C3(H3A,H3B), C11(H11A,H11B)
2.b Aromatic/amide H refined with riding coordinates:
 C5(H5), C9(H9), C6(H6), C8(H8)
2.c Idealised Me refined as rotating group:
 C14(H14A,H14B,H14C), C13(H13A,H13B,H13C), C12(H12A,H12B,H12C)
;
_olex2_exptl_crystal_mounting_method 'nylon loop'
_olex2_submission_special_instructions 'No special instructions were received'
_oxdiff_exptl_absorpt_empirical_details
;
Empirical correction (ABSPACK) includes:
- Absorption correction using spherical harmonics
- Frame scaling
;
_oxdiff_exptl_absorpt_empirical_full_max 1.086
_oxdiff_exptl_absorpt_empirical_full_min 0.939

loop_
_space_group_symop_operation_xyz
'x, y, z'
'-x, y+1/2, -z+1/2'
'-x, -y, -z'
'x, -y-1/2, z-1/2'

loop_
_atom_site_label
_atom_site_type_symbol
_atom_site_fract_x
_atom_site_fract_y
_atom_site_fract_z
_atom_site_U_iso_or_equiv
_atom_site_adp_type
_atom_site_occupancy
_atom_site_site_symmetry_order
_atom_site_calc_flag
_atom_site_refinement_flags_posn
O1 O 0.85119(15) 0.60091(5) 0.36239(6) 0.0232(2) Uani 1 1 d .
O2 O 0.49541(15) 0.67130(6) 0.33870(6) 0.0250(2) Uani 1 1 d .
O4 O 0.26265(16) 0.57057(6) 0.81419(6) 0.0266(2) Uani 1 1 d .
O3 O 0.60345(18) 0.51023(6) 0.84006(7) 0.0356(3) Uani 1 1 d .
C7 C 0.5029(2) 0.56608(7) 0.68643(9) 0.0197(3) Uani 1 1 d .
C5 C 0.7523(2) 0.56346(7) 0.55699(9) 0.0207(3) Uani 1 1 d .
H5 H 0.894296 0.548652 0.533034 0.025 Uiso 1 1 calc R
C9 C 0.3818(2) 0.62449(7) 0.53455(9) 0.0210(3) Uani 1 1 d .
H9 H 0.268757 0.651723 0.495200 0.025 Uiso 1 1 calc R
C4 C 0.5899(2) 0.60368(7) 0.49701(9) 0.0200(3) Uani 1 1 d .
C6 C 0.7105(2) 0.54480(7) 0.65036(9) 0.0215(3) Uani 1 1 d .
H6 H 0.823154 0.517526 0.689833 0.026 Uiso 1 1 calc R
C8 C 0.3380(2) 0.60607(7) 0.62786(9) 0.0207(3) Uani 1 1 d .
H8 H 0.196003 0.620610 0.652031 0.025 Uiso 1 1 calc R
C10 C 0.4661(2) 0.54553(7) 0.78758(10) 0.0230(3) Uani 1 1 d .
C2 C 0.8126(2) 0.70336(7) 0.23904(9) 0.0222(3) Uani 1 1 d .
C1 C 0.9195(2) 0.62498(7) 0.26986(9) 0.0225(3) Uani 1 1 d .
H1A H 0.871995 0.584437 0.221803 0.027 Uiso 1 1 calc R
H1B H 1.088852 0.629466 0.272282 0.027 Uiso 1 1 calc R
C14 C 0.8643(2) 0.71987(9) 0.13546(10) 0.0294(3) Uani 1 1 d .
H14A H 1.030466 0.725267 0.131504 0.044 Uiso 1 1 calc GR
H14B H 0.787951 0.768602 0.113829 0.044 Uiso 1 1 calc GR
H14C H 0.807500 0.676339 0.094586 0.044 Uiso 1 1 calc GR
C13 C 0.9081(2) 0.76910(8) 0.30469(10) 0.0280(3) Uani 1 1 d .
H13A H 0.868721 0.758780 0.370444 0.042 Uiso 1 1 calc GR
H13B H 0.841272 0.819335 0.282978 0.042 Uiso 1 1 calc GR
H13C H 1.075441 0.771318 0.302744 0.042 Uiso 1 1 calc GR
C3 C 0.5533(2) 0.69552(8) 0.24502(10) 0.0265(3) Uani 1 1 d .
H3A H 0.479288 0.746601 0.229175 0.032 Uiso 1 1 calc R
H3B H 0.492763 0.656608 0.197136 0.032 Uiso 1 1 calc R
C11 C 0.2145(3) 0.55701(10) 0.91357(10) 0.0335(3) Uani 1 1 d .
H11A H 0.274884 0.504981 0.934329 0.040 Uiso 1 1 calc R
H11B H 0.046345 0.556908 0.919055 0.040 Uiso 1 1 calc R
B1 B 0.6463(2) 0.62594(8) 0.39274(11) 0.0206(3) Uani 1 1 d .
C12 C 0.3229(3) 0.61945(10) 0.97744(11) 0.0467(5) Uani 1 1 d .
H12A H 0.267247 0.671103 0.955466 0.070 Uiso 1 1 calc GR
H12B H 0.490161 0.617248 0.975252 0.070 Uiso 1 1 calc GR
H12C H 0.281936 0.610783 1.043334 0.070 Uiso 1 1 calc GR

loop_
_atom_site_aniso_label
_atom_site_aniso_U_11
_atom_site_aniso_U_22
_atom_site_aniso_U_33
_atom_site_aniso_U_23
_atom_site_aniso_U_13
_atom_site_aniso_U_12
O1 0.0213(5) 0.0205(5) 0.0283(5) 0.0054(4) 0.0044(4) 0.0030(4)
O2 0.0166(4) 0.0306(5) 0.0277(5) 0.0051(4) 0.0003(4) 0.0008(4)
O4 0.0252(5) 0.0327(5) 0.0219(5) -0.0017(4) 0.0013(4) 0.0051(4)
O3 0.0335(6) 0.0398(6) 0.0337(6) 0.0143(5) 0.0032(4) 0.0115(5)
C7 0.0200(6) 0.0138(6) 0.0247(6) -0.0021(5) -0.0014(5) -0.0022(5)
C5 0.0169(6) 0.0159(6) 0.0291(7) -0.0028(5) 0.0010(5) -0.0003(5)
C9 0.0165(6) 0.0195(6) 0.0264(7) -0.0012(5) -0.0034(5) 0.0002(5)
C4 0.0173(6) 0.0148(6) 0.0275(7) -0.0029(5) -0.0013(5) -0.0030(5)
C6 0.0198(6) 0.0150(6) 0.0292(7) -0.0004(5) -0.0033(5) 0.0020(5)
C8 0.0155(6) 0.0199(6) 0.0263(7) -0.0031(5) -0.0006(5) -0.0005(5)
C10 0.0229(6) 0.0166(6) 0.0291(7) -0.0006(5) -0.0015(5) -0.0003(5)
C2 0.0183(6) 0.0209(6) 0.0269(7) 0.0026(5) -0.0005(5) -0.0011(5)
C1 0.0209(6) 0.0206(6) 0.0263(7) 0.0018(5) 0.0042(5) -0.0006(5)
C14 0.0255(7) 0.0306(7) 0.0319(7) 0.0073(6) 0.0013(6) -0.0002(6)
C13 0.0279(7) 0.0194(6) 0.0366(8) 0.0007(6) 0.0012(6) -0.0025(5)
C3 0.0198(6) 0.0319(7) 0.0275(7) 0.0077(6) -0.0012(5) 0.0013(5)
C11 0.0337(8) 0.0442(9) 0.0230(7) 0.0021(6) 0.0040(6) 0.0084(7)
B1 0.0158(6) 0.0164(7) 0.0292(8) -0.0024(6) -0.0008(6) -0.0038(5)
C12 0.0715(12) 0.0427(9) 0.0245(8) -0.0032(7) -0.0074(8) 0.0190(9)

loop_
_atom_type_symbol
_atom_type_description
_atom_type_scat_dispersion_real
_atom_type_scat_dispersion_imag
_atom_type_scat_source
C C 0.0033 0.0016 'International Tables Vol C Tables 4.2.6.8 and 6.1.1.4'
H H 0.0000 0.0000 'International Tables Vol C Tables 4.2.6.8 and 6.1.1.4'
B B 0.0013 0.0007 'International Tables Vol C Tables 4.2.6.8 and 6.1.1.4'
O O 0.0106 0.0060 'International Tables Vol C Tables 4.2.6.8 and 6.1.1.4'

loop_
_geom_angle_atom_site_label_1
_geom_angle_atom_site_label_2
_geom_angle_atom_site_label_3
_geom_angle
B1 O1 C1 119.64(10)
B1 O2 C3 119.04(10)
C10 O4 C11 116.72(10)
C6 C7 C8 119.68(12)
C6 C7 C10 118.08(11)
C8 C7 C10 122.24(11)
C4 C5 H5 119.3
C6 C5 H5 119.3
C6 C5 C4 121.45(12)
C4 C9 H9 119.4
C8 C9 H9 119.4
C8 C9 C4 121.22(12)
C5 C4 C9 117.83(12)
C5 C4 B1 119.97(11)
C9 C4 B1 122.18(11)
C7 C6 H6 120.1
C5 C6 C7 119.90(12)
C5 C6 H6 120.1
C7 C8 H8 120.0
C9 C8 C7 119.92(12)
C9 C8 H8 120.0
O4 C10 C7 112.31(11)
O3 C10 O4 123.55(13)
O3 C10 C7 124.15(12)
C1 C2 C14 109.02(11)
C1 C2 C13 110.34(10)
C1 C2 C3 107.17(10)
C14 C2 C13 110.34(11)
C14 C2 C3 109.31(10)
C3 C2 C13 110.59(11)
O1 C1 C2 111.74(10)
O1 C1 H1A 109.3
O1 C1 H1B 109.3
C2 C1 H1A 109.3
C2 C1 H1B 109.3
H1A C1 H1B 107.9
C2 C14 H14A 109.5
C2 C14 H14B 109.5
C2 C14 H14C 109.5
H14A C14 H14B 109.5
H14A C14 H14C 109.5
H14B C14 H14C 109.5
C2 C13 H13A 109.5
C2 C13 H13B 109.5
C2 C13 H13C 109.5
H13A C13 H13B 109.5
H13A C13 H13C 109.5
H13B C13 H13C 109.5
O2 C3 C2 111.89(10)
O2 C3 H3A 109.2
O2 C3 H3B 109.2
C2 C3 H3A 109.2
C2 C3 H3B 109.2
H3A C3 H3B 107.9
O4 C11 H11A 109.5
O4 C11 H11B 109.5
O4 C11 C12 110.78(13)
H11A C11 H11B 108.1
C12 C11 H11A 109.5
C12 C11 H11B 109.5
O1 B1 C4 117.44(11)
O2 B1 O1 123.45(12)
O2 B1 C4 119.05(11)
C11 C12 H12A 109.5
C11 C12 H12B 109.5
C11 C12 H12C 109.5
H12A C12 H12B 109.5
H12A C12 H12C 109.5
H12B C12 H12C 109.5

loop_
_geom_bond_atom_site_label_1
_geom_bond_atom_site_label_2
_geom_bond_distance
O1 C1 1.4411(15)
O1 B1 1.3657(17)
O2 C3 1.4374(16)
O2 B1 1.3605(17)
O4 C10 1.3395(16)
O4 C11 1.4567(16)
O3 C10 1.2086(16)
C7 C6 1.3935(18)
C7 C8 1.3967(17)
C7 C10 1.4884(18)
C5 H5 0.9500
C5 C4 1.4002(18)
C5 C6 1.3831(18)
C9 H9 0.9500
C9 C4 1.4028(18)
C9 C8 1.3844(18)
C4 B1 1.5651(19)
C6 H6 0.9500
C8 H8 0.9500
C2 C1 1.5232(17)
C2 C14 1.5275(18)
C2 C13 1.5287(18)
C2 C3 1.5276(18)
C1 H1A 0.9900
C1 H1B 0.9900
C14 H14A 0.9800
C14 H14B 0.9800
C14 H14C 0.9800
C13 H13A 0.9800
C13 H13B 0.9800
C13 H13C 0.9800
C3 H3A 0.9900
C3 H3B 0.9900
C11 H11A 0.9900
C11 H11B 0.9900
C11 C12 1.500(2)
C12 H12A 0.9800
C12 H12B 0.9800
C12 H12C 0.9800
